data_1530361
loop_
_publ_author_name
'Matheson, H.M.'
'Whitla, W.A.'

_publ_section_title
;
 Crystal structure of aquohydronium hexachloroantimonate(V)
;
_journal_name_full 'Canadian Journal of Chemistry'
_journal_page_first 957
_journal_page_last 958
_journal_volume 56
_journal_year 1978
_chemical_formula_sum 'Cl6 H5 O2 Sb'
_chemical_name_systematic 'H5 O2 Sb Cl6'
_space_group_IT_number 71
_symmetry_space_group_name_Hall '-I 2 2'
_symmetry_space_group_name_H-M 'I m m m'
_cell_angle_alpha 90
_cell_angle_beta 90
_cell_angle_gamma 90
_cell_formula_units_Z 2
_cell_length_a 6.96
_cell_length_b 9.15
_cell_length_c 7.91
_cell_volume 503.740
_citation_journal_id_ASTM CJCHAG
_cod_data_source_file Matheson_CJCHAG_1978_233.cif
_cod_data_source_block H5Cl6O2Sb1
_cod_original_cell_volume 503.7404
_cod_original_formula_sum 'H5 Cl6 O2 Sb1'
_cod_database_code 1530361

loop_
_symmetry_equiv_pos_as_xyz
x,y,z
-x,-y,z
x,-y,-z
-x,y,-z
-x,-y,-z
x,y,-z
-x,y,z
x,-y,z
x+1/2,y+1/2,z+1/2
-x+1/2,-y+1/2,z+1/2
x+1/2,-y+1/2,-z+1/2
-x+1/2,y+1/2,-z+1/2
-x+1/2,-y+1/2,-z+1/2
x+1/2,y+1/2,-z+1/2
-x+1/2,y+1/2,z+1/2
x+1/2,-y+1/2,z+1/2

loop_
_atom_site_label
_atom_site_type_symbol
_atom_site_fract_x
_atom_site_fract_y
_atom_site_fract_z
_atom_site_occupancy
_atom_site_U_iso_or_equiv
Cl2 Cl-1 0.2411 0.1796 0 1 0.0
O1 O-2 0.5 0 0.3409 1 0.0
Sb1 Sb+5 0 0 0 1 0.0
Cl1 Cl-1 0 0 0.2975 1 0.0
